data_4510912
loop_
_publ_author_name
'Mukherjee, Arijit'
'Grobelny, Pawel'
'Thakur, Tejender S.'
'Desiraju, Gautam R.'

_publ_section_title
;
 Polymorphs, Pseudopolymorphs, and Co-Crystals of Orcinol: Exploring the
 Structural Landscape with High Throughput Crystallography
;
_journal_issue 6
_journal_name_full 'Crystal Growth &amp; Design'
_journal_page_first 2637
_journal_paper_doi 10.1021/cg200361x
_journal_volume 11
_journal_year 2011
_chemical_compound_source 'see text'
_chemical_formula_moiety '2(C13 H9 N), C7 H8 O2'
_chemical_formula_sum 'C33 H26 N2 O2'
_chemical_formula_weight 482.56
_chemical_name_common Orcinol:Acridine
_chemical_name_systematic ?
_space_group_IT_number 2
_symmetry_cell_setting triclinic
_symmetry_Int_Tables_number 2
_symmetry_space_group_name_Hall '-P 1'
_symmetry_space_group_name_H-M 'P -1'
_atom_sites_solution_hydrogens geom
_atom_sites_solution_primary direct
_atom_sites_solution_secondary difmap
_cell_angle_alpha 98.229(7)
_cell_angle_beta 100.908(7)
_cell_angle_gamma 103.819(7)
_cell_formula_units_Z 2
_cell_length_a 7.837(2)
_cell_length_b 9.702(3)
_cell_length_c 17.830(5)
_cell_measurement_reflns_used 8001
_cell_measurement_temperature 150(2)
_cell_measurement_theta_max 27.9
_cell_measurement_theta_min 3.0
_cell_volume 1267.2(6)
_computing_cell_refinement
;
CrystalClear-SM Expert 2.0 rc14 (Rigaku, 2009)
;
_computing_data_collection
;
CrystalClear-SM Expert 2.0 rc14 (Rigaku, 2009)
;
_computing_data_reduction
;
CrystalClear-SM Expert 2.0 rc14 (Rigaku, 2009)
;
_computing_publication_material 'PLATON (Spek, 2003)'
_computing_structure_refinement 'SHELXL-97 (Sheldrick, 1997)'
_diffrn_ambient_temperature 150
_diffrn_detector CCD
_diffrn_detector_area_resol_mean 13.6612
_diffrn_measured_fraction_theta_full 0.975
_diffrn_measured_fraction_theta_max 0.975
_diffrn_measurement_details
;
scan:
    Number of images: 180
               Slice: -60.0000 - 120.0000
         Image width: 1.0000
            Exp time: 10.0000
       Rotation axis: Omega
               Omega: 0.0000
                 Chi: 54.0000
                 Phi: 0.0000
                 XTD: 49.4000
              2theta: 29.6000
scan:
    Number of images: 180
               Slice: -60.0000 - 120.0000
         Image width: 1.0000
            Exp time: 10.0000
       Rotation axis: Omega
               Omega: 0.0000
                 Chi: 54.0000
                 Phi: 120.0000
                 XTD: 49.4000
              2theta: 29.6000
scan:
    Number of images: 180
               Slice: -60.0000 - 120.0000
         Image width: 1.0000
            Exp time: 10.0000
       Rotation axis: Omega
               Omega: 0.0000
                 Chi: 54.0000
                 Phi: 240.0000
                 XTD: 49.4000
              2theta: 29.6000

;
_diffrn_measurement_device
;
XtaLABmini: Fixed Chi 2 circle
;
_diffrn_measurement_device_type
;
Rigaku Mercury375R (2x2 bin mode)
;
_diffrn_measurement_method 'profile data from \w-scans'
_diffrn_measurement_specimen_support Fiber
_diffrn_orient_matrix_type FS_PROCESS
_diffrn_orient_matrix_UB_11 0.108656
_diffrn_orient_matrix_UB_12 -0.025703
_diffrn_orient_matrix_UB_13 -0.012945
_diffrn_orient_matrix_UB_21 -0.062659
_diffrn_orient_matrix_UB_22 -0.105097
_diffrn_orient_matrix_UB_23 -0.006440
_diffrn_orient_matrix_UB_31 -0.050189
_diffrn_orient_matrix_UB_32 -0.004191
_diffrn_orient_matrix_UB_33 -0.056444
_diffrn_radiation_monochromator 'Graphite Monochromator'
_diffrn_radiation_probe x-ray
_diffrn_radiation_type MoK\a
_diffrn_radiation_wavelength 0.71075
_diffrn_reflns_av_R_equivalents 0.0630
_diffrn_reflns_av_sigmaI/netI 0.0830
_diffrn_reflns_limit_h_max 10
_diffrn_reflns_limit_h_min -10
_diffrn_reflns_limit_k_max 12
_diffrn_reflns_limit_k_min -12
_diffrn_reflns_limit_l_max 22
_diffrn_reflns_limit_l_min -23
_diffrn_reflns_number 12105
_diffrn_reflns_reduction_process
;
;
_diffrn_reflns_theta_full 27.47
_diffrn_reflns_theta_max 27.47
_diffrn_reflns_theta_min 3.02
_diffrn_source 'Sealed Tube'
_diffrn_source_current 12.0
_diffrn_source_power 0.6
_diffrn_source_voltage 50.0
_exptl_absorpt_coefficient_mu 0.079
_exptl_absorpt_correction_T_max 0.984
_exptl_absorpt_correction_T_min 0.984
_exptl_absorpt_correction_type multi-scan
_exptl_absorpt_process_details 'Jacobson, R. (1998) Private communication'
_exptl_crystal_colour Yellow
_exptl_crystal_density_diffrn 1.265
_exptl_crystal_density_method 'Not Measured'
_exptl_crystal_description Prism
_exptl_crystal_F_000 508
_exptl_crystal_size_max 0.200
_exptl_crystal_size_mid 0.200
_exptl_crystal_size_min 0.200
_refine_diff_density_max 0.585
_refine_diff_density_min -0.454
_refine_diff_density_rms 0.124
_refine_ls_extinction_method none
_refine_ls_goodness_of_fit_ref 1.014
_refine_ls_hydrogen_treatment constr
_refine_ls_matrix_type full
_refine_ls_number_parameters 335
_refine_ls_number_reflns 5669
_refine_ls_number_restraints 0
_refine_ls_restrained_S_all 1.014
_refine_ls_R_factor_all 0.1661
_refine_ls_R_factor_gt 0.1070
_refine_ls_shift/su_max 0.000
_refine_ls_shift/su_mean 0.000
_refine_ls_structure_factor_coef Fsqd
_refine_ls_weighting_details 'calc w=1/[\s^2^(Fo^2^)+(0.1854P)^2^+0.0000P] where P=(Fo^2^+2Fc^2^)/3'
_refine_ls_weighting_scheme calc
_refine_ls_wR_factor_gt 0.2720
_refine_ls_wR_factor_ref 0.3193
_reflns_number_gt 2922
_reflns_number_total 5669
_reflns_threshold_expression I>2\s(I)
_cod_data_source_file 818155.cif
_cod_data_source_block datam
_cod_depositor_comments
;
The following automatic conversions were performed:

'_symmetry_cell_setting' value 'Triclinic' changed to 'triclinic'
according to
/usr/data/users/saulius/automatic-downloads/retrospective/ACS/lib/dictionaries/cif_core.dic
dictionary named 'cif_core.dic' version 2.4.2 from
2011-04-26.

'_exptl_absorpt_correction_type' value 'Multi-scan'
changed to 'multi-scan' according to
/usr/data/users/saulius/automatic-downloads/retrospective/ACS/lib/dictionaries/cif_core.dic
dictionary named 'cif_core.dic' version 2.4.2 from 2011-04-26.

Automatic conversion script
Id: cif_fix_values 2281 2013-09-26 08:29:07Z andrius 
;
_cod_database_code 4510912

loop_
_symmetry_equiv_pos_site_id
_symmetry_equiv_pos_as_xyz
1 x,y,z
2 -x,-y,-z

loop_
_atom_site_aniso_label
_atom_site_aniso_U_11
_atom_site_aniso_U_22
_atom_site_aniso_U_33
_atom_site_aniso_U_23
_atom_site_aniso_U_13
_atom_site_aniso_U_12
N1 0.0328(15) 0.0384(16) 0.0296(14) 0.0011(12) 0.0112(12) 0.0096(13)
C8 0.0321(17) 0.042(2) 0.0342(18) 0.0052(15) 0.0147(14) 0.0150(15)
C9 0.043(2) 0.061(3) 0.039(2) 0.0101(18) 0.0182(17) 0.0237(19)
C10 0.054(2) 0.069(3) 0.057(2) 0.029(2) 0.025(2) 0.035(2)
C11 0.071(3) 0.051(3) 0.068(3) 0.022(2) 0.039(2) 0.034(2)
C12 0.051(2) 0.038(2) 0.065(3) 0.0096(19) 0.029(2) 0.0142(18)
C13 0.0383(19) 0.0365(19) 0.0415(19) 0.0032(15) 0.0221(16) 0.0130(16)
C14 0.0329(18) 0.038(2) 0.0370(18) -0.0067(15) 0.0133(15) 0.0066(15)
C15 0.0287(17) 0.045(2) 0.0303(17) -0.0015(15) 0.0128(14) 0.0106(15)
C16 0.0364(19) 0.057(2) 0.0352(19) 0.0001(17) 0.0086(16) 0.0126(18)
C17 0.048(2) 0.066(3) 0.038(2) 0.0162(19) 0.0142(18) 0.022(2)
C18 0.064(3) 0.045(2) 0.055(2) 0.0152(19) 0.033(2) 0.029(2)
C19 0.043(2) 0.041(2) 0.043(2) 0.0039(16) 0.0216(17) 0.0112(17)
C20 0.0301(17) 0.0367(19) 0.0318(17) -0.0021(14) 0.0119(14) 0.0093(14)
N2 0.0300(15) 0.0365(16) 0.0325(15) -0.0001(12) 0.0055(12) 0.0052(12)
C21 0.0243(16) 0.038(2) 0.0327(17) -0.0012(15) 0.0021(13) 0.0047(14)
C22 0.0340(19) 0.057(2) 0.0351(19) 0.0056(17) 0.0114(15) 0.0086(17)
C23 0.042(2) 0.061(3) 0.043(2) 0.018(2) 0.0126(17) 0.0014(19)
C24 0.047(2) 0.045(2) 0.061(3) 0.021(2) 0.010(2) 0.0045(19)
C25 0.0358(19) 0.035(2) 0.056(2) 0.0053(17) 0.0010(17) 0.0035(16)
C26 0.0235(16) 0.040(2) 0.0360(18) -0.0015(15) 0.0021(14) 0.0046(14)
C27 0.0277(17) 0.045(2) 0.0376(19) -0.0083(16) 0.0037(15) 0.0080(15)
C28 0.0239(16) 0.054(2) 0.0314(17) 0.0022(16) 0.0012(14) 0.0084(16)
C29 0.037(2) 0.082(3) 0.035(2) 0.010(2) 0.0094(17) 0.014(2)
C30 0.042(2) 0.094(4) 0.048(2) 0.034(3) 0.0141(19) 0.013(2)
C31 0.044(2) 0.062(3) 0.065(3) 0.029(2) 0.004(2) 0.003(2)
C32 0.038(2) 0.046(2) 0.056(2) 0.0159(19) 0.0078(18) 0.0106(18)
C33 0.0267(17) 0.042(2) 0.0350(18) 0.0071(15) 0.0030(14) 0.0058(15)
O1 0.0341(13) 0.0519(16) 0.0484(15) -0.0213(12) 0.0096(12) 0.0105(12)
O3 0.0271(12) 0.0484(16) 0.0547(16) -0.0189(12) 0.0019(11) 0.0033(11)
C1 0.0316(17) 0.0355(18) 0.0290(16) -0.0010(14) 0.0091(14) 0.0129(14)
C2 0.0247(15) 0.0338(18) 0.0309(17) -0.0028(14) 0.0070(13) 0.0087(14)
C3 0.0281(16) 0.0317(18) 0.0333(17) -0.0013(14) 0.0027(14) 0.0063(14)
C4 0.0296(16) 0.0320(18) 0.0318(17) -0.0005(14) 0.0075(14) 0.0099(14)
C5 0.0279(16) 0.0350(18) 0.0279(16) 0.0020(13) 0.0072(13) 0.0074(14)
C6 0.0253(15) 0.0329(18) 0.0344(17) 0.0011(14) 0.0069(13) 0.0049(14)
C7 0.0325(18) 0.045(2) 0.044(2) -0.0106(17) 0.0109(16) 0.0074(16)

loop_
_atom_site_label
_atom_site_type_symbol
_atom_site_thermal_displace_type
_atom_site_fract_x
_atom_site_fract_y
_atom_site_fract_z
_atom_site_occupancy
_atom_site_U_iso_or_equiv
_atom_site_calc_flag
_atom_site_refinement_flags
N1 N Uani 0.1466(4) -0.1024(3) 0.44995(15) 1.000 0.0337(9) . .
C8 C Uani 0.1690(4) 0.0353(4) 0.43868(19) 1.000 0.0345(11) . .
C9 C Uani 0.0697(5) 0.0611(4) 0.3687(2) 1.000 0.0448(14) . .
C10 C Uani 0.0886(6) 0.1990(5) 0.3566(2) 1.000 0.0534(14) . .
C11 C Uani 0.2061(6) 0.3205(5) 0.4137(3) 1.000 0.0560(17) . .
C12 C Uani 0.3026(6) 0.3001(4) 0.4803(2) 1.000 0.0489(14) . .
C13 C Uani 0.2887(5) 0.1585(4) 0.4958(2) 1.000 0.0370(11) . .
C14 C Uani 0.3818(4) 0.1300(4) 0.5641(2) 1.000 0.0373(11) . .
C15 C Uani 0.3599(4) -0.0106(4) 0.57671(18) 1.000 0.0347(10) . .
C16 C Uani 0.4508(5) -0.0464(4) 0.6462(2) 1.000 0.0438(11) . .
C17 C Uani 0.4205(5) -0.1864(5) 0.6554(2) 1.000 0.0483(14) . .
C18 C Uani 0.3025(6) -0.3014(4) 0.5948(2) 1.000 0.0490(14) . .
C19 C Uani 0.2147(5) -0.2712(4) 0.5284(2) 1.000 0.0412(12) . .
C20 C Uani 0.2390(4) -0.1269(4) 0.51630(18) 1.000 0.0331(10) . .
N2 N Uani 0.7376(4) 1.0848(3) 1.05429(15) 1.000 0.0347(9) . .
C21 C Uani 0.7072(4) 0.9487(4) 1.06881(19) 1.000 0.0338(10) . .
C22 C Uani 0.6716(5) 0.9236(4) 1.1419(2) 1.000 0.0426(11) . .
C23 C Uani 0.6449(5) 0.7884(4) 1.1587(2) 1.000 0.0497(14) . .
C24 C Uani 0.6427(5) 0.6678(4) 1.1023(2) 1.000 0.0517(14) . .
C25 C Uani 0.6755(5) 0.6878(4) 1.0321(2) 1.000 0.0451(11) . .
C26 C Uani 0.7112(4) 0.8282(4) 1.01256(19) 1.000 0.0355(10) . .
C27 C Uani 0.7494(4) 0.8560(4) 0.9427(2) 1.000 0.0394(11) . .
C28 C Uani 0.7850(4) 0.9954(4) 0.92673(19) 1.000 0.0382(10) . .
C29 C Uani 0.8303(5) 1.0321(5) 0.8570(2) 1.000 0.0518(14) . .
C30 C Uani 0.8652(6) 1.1700(6) 0.8460(2) 1.000 0.0597(16) . .
C31 C Uani 0.8581(5) 1.2834(5) 0.9051(3) 1.000 0.0585(16) . .
C32 C Uani 0.8131(5) 1.2537(4) 0.9720(2) 1.000 0.0467(12) . .
C33 C Uani 0.7766(4) 1.1099(4) 0.98613(19) 1.000 0.0358(11) . .
O1 O Uani 1.1437(3) 0.3092(3) 0.64462(14) 1.000 0.0483(8) . .
O3 O Uani 1.3509(3) 0.7126(3) 0.84919(14) 1.000 0.0487(9) . .
C1 C Uani 1.0977(4) 0.4042(4) 0.69599(18) 1.000 0.0319(10) . .
C2 C Uani 1.2386(4) 0.5116(3) 0.74700(17) 1.000 0.0306(10) . .
C3 C Uani 1.2050(4) 0.6136(3) 0.80079(18) 1.000 0.0328(10) . .
C4 C Uani 1.0270(4) 0.6097(3) 0.80397(18) 1.000 0.0315(10) . .
C5 C Uani 0.8836(4) 0.5029(3) 0.75237(17) 1.000 0.0308(10) . .
C6 C Uani 0.9194(4) 0.3994(3) 0.69846(18) 1.000 0.0320(10) . .
C7 C Uani 0.6927(5) 0.5000(4) 0.7538(2) 1.000 0.0428(11) . .
H9 H Uiso -0.00970 -0.01810 0.33050 1.000 0.0540 calc R
H10 H Uiso 0.02300 0.21490 0.30960 1.000 0.0640 calc R
H11 H Uiso 0.21600 0.41590 0.40450 1.000 0.0670 calc R
H12 H Uiso 0.38090 0.38150 0.51730 1.000 0.0590 calc R
H14 H Uiso 0.46170 0.20830 0.60270 1.000 0.0450 calc R
H16 H Uiso 0.53290 0.02840 0.68610 1.000 0.0520 calc R
H17 H Uiso 0.47820 -0.20800 0.70240 1.000 0.0580 calc R
H18 H Uiso 0.28560 -0.39900 0.60110 1.000 0.0590 calc R
H19 H Uiso 0.13510 -0.34860 0.48920 1.000 0.0490 calc R
H22 H Uiso 0.66640 1.00190 1.17930 1.000 0.0510 calc R
H23 H Uiso 0.62750 0.77450 1.20870 1.000 0.0600 calc R
H24 H Uiso 0.61830 0.57340 1.11390 1.000 0.0620 calc R
H25 H Uiso 0.67490 0.60680 0.99510 1.000 0.0540 calc R
H27 H Uiso 0.75160 0.77790 0.90450 1.000 0.0470 calc R
H29 H Uiso 0.83600 0.95790 0.81730 1.000 0.0620 calc R
H30 H Uiso 0.89460 1.19170 0.79900 1.000 0.0720 calc R
H31 H Uiso 0.88500 1.38050 0.89740 1.000 0.0700 calc R
H32 H Uiso 0.80590 1.33000 1.01000 1.000 0.0560 calc R
H1 H Uiso 1.04960 0.24920 0.61650 1.000 0.0720 calc R
H2 H Uiso 1.35980 0.51510 0.74490 1.000 0.0370 calc R
H3 H Uiso 1.31640 0.76920 0.87930 1.000 0.0730 calc R
H4 H Uiso 1.00340 0.67920 0.84100 1.000 0.0380 calc R
H6 H Uiso 0.82250 0.32630 0.66370 1.000 0.0380 calc R
H7A H Uiso 0.67680 0.50130 0.80710 1.000 0.0650 calc R
H7B H Uiso 0.61080 0.41170 0.71930 1.000 0.0650 calc R
H7C H Uiso 0.66540 0.58500 0.73600 1.000 0.0650 calc R

loop_
_atom_type_symbol
_atom_type_description
_atom_type_scat_dispersion_real
_atom_type_scat_dispersion_imag
_atom_type_scat_source
O O 0.0106 0.0060 'International Tables Vol C Tables 4.2.6.8 and 6.1.1.4'
N N 0.0061 0.0033 'International Tables Vol C Tables 4.2.6.8 and 6.1.1.4'
H H 0.0000 0.0000 'International Tables Vol C Tables 4.2.6.8 and 6.1.1.4'
C C 0.0033 0.0016 'International Tables Vol C Tables 4.2.6.8 and 6.1.1.4'

loop_
_geom_angle_atom_site_label_1
_geom_angle_atom_site_label_2
_geom_angle_atom_site_label_3
_geom_angle
_geom_angle_publ_flag
C1 O1 H1 109.00 no
C3 O3 H3 110.00 no
C8 N1 C20 119.3(3) yes
C21 N2 C33 119.7(3) yes
C9 C8 C13 118.5(3) no
N1 C8 C9 119.2(3) yes
N1 C8 C13 122.3(3) yes
C8 C9 C10 120.2(3) no
C9 C10 C11 121.1(4) no
C10 C11 C12 120.4(4) no
C11 C12 C13 120.9(4) no
C12 C13 C14 123.9(3) no
C8 C13 C12 119.0(3) no
C8 C13 C14 117.2(3) no
C13 C14 C15 121.3(3) no
C14 C15 C20 117.8(3) no
C16 C15 C20 118.5(3) no
C14 C15 C16 123.8(3) no
C15 C16 C17 120.7(3) no
C16 C17 C18 120.6(3) no
C17 C18 C19 120.2(4) no
C18 C19 C20 121.6(3) no
C15 C20 C19 118.5(3) no
N1 C20 C19 119.4(3) yes
N1 C20 C15 122.2(3) yes
C10 C9 H9 120.00 no
C8 C9 H9 120.00 no
C9 C10 H10 119.00 no
C11 C10 H10 119.00 no
C12 C11 H11 120.00 no
C10 C11 H11 120.00 no
C11 C12 H12 119.00 no
C13 C12 H12 120.00 no
C13 C14 H14 119.00 no
C15 C14 H14 119.00 no
C17 C16 H16 120.00 no
C15 C16 H16 120.00 no
C16 C17 H17 120.00 no
C18 C17 H17 120.00 no
C17 C18 H18 120.00 no
C19 C18 H18 120.00 no
C18 C19 H19 119.00 no
C20 C19 H19 119.00 no
N2 C21 C26 121.8(3) yes
N2 C21 C22 119.5(3) yes
C22 C21 C26 118.7(3) no
C21 C22 C23 120.7(3) no
C22 C23 C24 120.9(3) no
C23 C24 C25 119.9(3) no
C24 C25 C26 121.5(3) no
C21 C26 C27 117.5(3) no
C25 C26 C27 124.2(3) no
C21 C26 C25 118.3(3) no
C26 C27 C28 122.0(3) no
C27 C28 C33 116.9(3) no
C27 C28 C29 124.8(3) no
C29 C28 C33 118.3(4) no
C28 C29 C30 121.5(4) no
C29 C30 C31 120.1(4) no
C30 C31 C32 120.6(4) no
C31 C32 C33 121.0(4) no
N2 C33 C32 119.5(3) yes
N2 C33 C28 122.1(3) yes
C28 C33 C32 118.4(3) no
C21 C22 H22 120.00 no
C23 C22 H22 120.00 no
C24 C23 H23 120.00 no
C22 C23 H23 120.00 no
C23 C24 H24 120.00 no
C25 C24 H24 120.00 no
C26 C25 H25 119.00 no
C24 C25 H25 119.00 no
C28 C27 H27 119.00 no
C26 C27 H27 119.00 no
C30 C29 H29 119.00 no
C28 C29 H29 119.00 no
C29 C30 H30 120.00 no
C31 C30 H30 120.00 no
C30 C31 H31 120.00 no
C32 C31 H31 120.00 no
C31 C32 H32 119.00 no
C33 C32 H32 120.00 no
O1 C1 C6 123.5(3) yes
O1 C1 C2 116.9(3) yes
C2 C1 C6 119.7(3) no
C1 C2 C3 121.0(3) no
O3 C3 C2 116.9(3) yes
C2 C3 C4 119.9(3) no
O3 C3 C4 123.2(3) yes
C3 C4 C5 119.7(3) no
C4 C5 C6 119.9(3) no
C4 C5 C7 120.2(3) no
C6 C5 C7 119.9(3) no
C1 C6 C5 119.9(3) no
C1 C2 H2 119.00 no
C3 C2 H2 120.00 no
C3 C4 H4 120.00 no
C5 C4 H4 120.00 no
C1 C6 H6 120.00 no
C5 C6 H6 120.00 no
C5 C7 H7A 109.00 no
C5 C7 H7B 109.00 no
C5 C7 H7C 110.00 no
H7A C7 H7B 109.00 no
H7A C7 H7C 109.00 no
H7B C7 H7C 110.00 no

loop_
_geom_bond_atom_site_label_1
_geom_bond_atom_site_label_2
_geom_bond_distance
_geom_bond_publ_flag
O1 C1 1.364(4) yes
O3 C3 1.356(4) yes
O1 H1 0.8400 no
O3 H3 0.8400 no
N1 C20 1.349(4) yes
N1 C8 1.354(5) yes
N2 C33 1.349(4) yes
N2 C21 1.356(5) yes
C8 C9 1.428(5) no
C8 C13 1.449(5) no
C9 C10 1.363(6) no
C10 C11 1.434(7) no
C11 C12 1.349(6) no
C12 C13 1.423(5) no
C13 C14 1.396(5) no
C14 C15 1.390(5) no
C15 C16 1.439(5) no
C15 C20 1.444(5) no
C16 C17 1.361(6) no
C17 C18 1.432(6) no
C18 C19 1.360(5) no
C19 C20 1.420(5) no
C9 H9 0.9500 no
C10 H10 0.9500 no
C11 H11 0.9500 no
C12 H12 0.9500 no
C14 H14 0.9500 no
C16 H16 0.9500 no
C17 H17 0.9500 no
C18 H18 0.9500 no
C19 H19 0.9500 no
C21 C22 1.425(5) no
C21 C26 1.438(5) no
C22 C23 1.364(5) no
C23 C24 1.424(5) no
C24 C25 1.356(5) no
C25 C26 1.430(5) no
C26 C27 1.383(5) no
C27 C28 1.396(5) no
C28 C29 1.426(5) no
C28 C33 1.444(5) no
C29 C30 1.351(7) no
C30 C31 1.430(7) no
C31 C32 1.356(6) no
C32 C33 1.424(5) no
C22 H22 0.9500 no
C23 H23 0.9500 no
C24 H24 0.9500 no
C25 H25 0.9500 no
C27 H27 0.9500 no
C29 H29 0.9500 no
C30 H30 0.9500 no
C31 H31 0.9500 no
C32 H32 0.9500 no
C1 C6 1.396(5) no
C1 C2 1.390(5) no
C2 C3 1.385(4) no
C3 C4 1.399(5) no
C4 C5 1.401(4) no
C5 C7 1.495(5) no
C5 C6 1.404(4) no
C2 H2 0.9500 no
C4 H4 0.9500 no
C6 H6 0.9500 no
C7 H7A 0.9800 no
C7 H7B 0.9800 no
C7 H7C 0.9800 no

loop_
_geom_contact_atom_site_label_1
_geom_contact_atom_site_label_2
_geom_contact_distance
_geom_contact_site_symmetry_2
_geom_contact_publ_flag
O1 C13 3.361(5) 1_655 no
O1 C14 3.227(4) 1_655 no
O1 N1 2.728(4) 2_656 no
O1 C12 3.391(5) 1_655 no
O3 C27 3.124(4) 1_655 no
O3 N2 2.728(4) 2_777 no
O1 H9 2.9000 2_656 no
O3 H22 2.9200 2_777 no
N1 O1 2.728(4) 2_656 no
N2 O3 2.728(4) 2_777 no
N1 H1 1.8900 2_656 no
N1 H6 2.8400 2_656 no
N2 H4 2.8200 2_777 no
N2 H3 1.8900 2_777 no
C2 C18 3.521(5) 1_665 no
C2 C7 3.567(5) 1_655 no
C2 C24 3.504(5) 2_767 no
C7 C2 3.567(5) 1_455 no
C8 C16 3.575(5) 2_656 no
C9 C20 3.565(5) 2_556 no
C10 C19 3.546(6) 2_556 no
C11 C19 3.584(6) 2_556 no
C12 O1 3.391(5) 1_455 no
C12 C18 3.595(7) 2_656 no
C13 O1 3.361(5) 1_455 no
C14 O1 3.227(4) 1_455 no
C14 C20 3.540(5) 2_656 no
C16 C8 3.575(5) 2_656 no
C18 C12 3.595(7) 2_656 no
C18 C2 3.521(5) 1_445 no
C19 C11 3.584(6) 2_556 no
C19 C10 3.546(6) 2_556 no
C20 C14 3.540(5) 2_656 no
C20 C9 3.565(5) 2_556 no
C21 C29 3.566(5) 2_777 no
C24 C2 3.504(5) 2_767 no
C25 C31 3.545(6) 2_777 no
C27 O3 3.124(4) 1_455 no
C29 C21 3.566(5) 2_777 no
C31 C25 3.545(6) 2_777 no
C1 H18 3.0300 1_665 no
C2 H24 2.8400 2_767 no
C2 H18 2.9200 1_665 no
C3 H24 2.9500 2_767 no
C4 H31 3.0900 1_545 no
C4 H10 2.8600 2_666 no
C5 H31 3.0000 1_545 no
C5 H11 3.0300 2_666 no
C5 H10 3.0800 2_666 no
C6 H11 2.9700 2_666 no
C6 H30 2.8800 1_545 no
C7 H2 2.6200 1_455 no
C8 H1 2.8000 2_656 no
C9 H1 3.0000 2_656 no
C19 H1 3.0600 2_656 no
C20 H1 2.8300 2_656 no
C21 H3 2.8200 2_777 no
C22 H3 3.0400 2_777 no
C32 H3 3.0300 2_777 no
C33 H3 2.8200 2_777 no
H1 H9 2.5300 2_656 no
H1 H19 2.5900 2_656 no
H1 C8 2.8000 2_656 no
H1 C9 3.0000 2_656 no
H1 C19 3.0600 2_656 no
H1 C20 2.8300 2_656 no
H1 H6 2.3400 . no
H1 N1 1.8900 2_656 no
H2 C7 2.6200 1_655 no
H2 H7C 2.3700 1_655 no
H2 H7A 2.5600 1_655 no
H2 H7B 2.5000 1_655 no
H3 N2 1.8900 2_777 no
H3 H4 2.3300 . no
H3 H22 2.5700 2_777 no
H3 H32 2.5600 2_777 no
H3 C32 3.0300 2_777 no
H3 C21 2.8200 2_777 no
H3 C22 3.0400 2_777 no
H3 C33 2.8200 2_777 no
H4 H3 2.3300 . no
H4 N2 2.8200 2_777 no
H6 N1 2.8400 2_656 no
H6 H1 2.3400 . no
H6 H7B 2.3400 . no
H7A H2 2.5600 1_455 no
H7B H2 2.5000 1_455 no
H7B H14 2.5300 . no
H7B H6 2.3400 . no
H7C H2 2.3700 1_455 no
H9 H1 2.5300 2_656 no
H9 O1 2.9000 2_656 no
H10 C4 2.8600 2_666 no
H10 C5 3.0800 2_666 no
H11 C5 3.0300 2_666 no
H11 C6 2.9700 2_666 no
H12 H14 2.5300 . no
H14 H16 2.5400 . no
H14 H7B 2.5300 . no
H14 H12 2.5300 . no
H16 H14 2.5400 . no
H18 C2 2.9200 1_445 no
H18 C1 3.0300 1_445 no
H19 H1 2.5900 2_656 no
H22 O3 2.9200 2_777 no
H22 H3 2.5700 2_777 no
H24 C2 2.8400 2_767 no
H24 C3 2.9500 2_767 no
H25 H27 2.5300 . no
H27 H29 2.5500 . no
H27 H25 2.5300 . no
H29 H27 2.5500 . no
H30 C6 2.8800 1_565 no
H31 C5 3.0000 1_565 no
H31 C4 3.0900 1_565 no
H32 H3 2.5600 2_777 no

loop_
_geom_hbond_atom_site_label_D
_geom_hbond_atom_site_label_H
_geom_hbond_atom_site_label_A
_geom_hbond_distance_DH
_geom_hbond_distance_HA
_geom_hbond_distance_DA
_geom_hbond_angle_DHA
_geom_hbond_site_symmetry_A
_geom_hbond_publ_flag
O1 H1 N1 0.8400 1.8900 2.728(4) 174.00 2_656 yes
O3 H3 N2 0.8400 1.8900 2.728(4) 173.00 2_777 yes

loop_
_geom_torsion_atom_site_label_1
_geom_torsion_atom_site_label_2
_geom_torsion_atom_site_label_3
_geom_torsion_atom_site_label_4
_geom_torsion
_geom_torsion_publ_flag
C20 N1 C8 C9 -179.4(3) no
C20 N1 C8 C13 -0.3(5) no
C8 N1 C20 C15 0.9(5) no
C8 N1 C20 C19 179.6(3) no
C33 N2 C21 C26 -1.4(5) no
C21 N2 C33 C28 0.9(5) no
C21 N2 C33 C32 -178.4(3) no
C33 N2 C21 C22 178.1(3) no
N1 C8 C13 C12 -178.9(4) no
C13 C8 C9 C10 0.1(6) no
C9 C8 C13 C12 0.2(5) no
C9 C8 C13 C14 179.1(3) no
N1 C8 C9 C10 179.2(4) no
N1 C8 C13 C14 0.0(5) no
C8 C9 C10 C11 -0.7(7) no
C9 C10 C11 C12 1.0(7) no
C10 C11 C12 C13 -0.7(7) no
C11 C12 C13 C8 0.1(6) no
C11 C12 C13 C14 -178.7(4) no
C8 C13 C14 C15 -0.2(5) no
C12 C13 C14 C15 178.6(4) no
C13 C14 C15 C16 -179.4(4) no
C13 C14 C15 C20 0.7(5) no
C14 C15 C20 N1 -1.1(5) no
C20 C15 C16 C17 -1.4(5) no
C16 C15 C20 N1 179.0(3) no
C16 C15 C20 C19 0.3(5) no
C14 C15 C16 C17 178.8(4) no
C14 C15 C20 C19 -179.8(3) no
C15 C16 C17 C18 2.3(6) no
C16 C17 C18 C19 -2.2(6) no
C17 C18 C19 C20 1.2(6) no
C18 C19 C20 N1 -179.0(4) no
C18 C19 C20 C15 -0.2(6) no
N2 C21 C22 C23 -178.4(4) no
N2 C21 C26 C27 0.7(5) no
C26 C21 C22 C23 1.1(5) no
N2 C21 C26 C25 -179.3(3) no
C22 C21 C26 C27 -178.8(3) no
C22 C21 C26 C25 1.3(5) no
C21 C22 C23 C24 -3.2(6) no
C22 C23 C24 C25 3.0(6) no
C23 C24 C25 C26 -0.6(6) no
C24 C25 C26 C27 178.6(4) no
C24 C25 C26 C21 -1.5(5) no
C25 C26 C27 C28 -179.4(3) no
C21 C26 C27 C28 0.7(5) no
C26 C27 C28 C33 -1.2(5) no
C26 C27 C28 C29 178.1(3) no
C27 C28 C29 C30 -179.2(4) no
C27 C28 C33 C32 179.7(3) no
C33 C28 C29 C30 0.1(6) no
C27 C28 C33 N2 0.5(5) no
C29 C28 C33 C32 0.3(5) no
C29 C28 C33 N2 -178.9(3) no
C28 C29 C30 C31 0.3(7) no
C29 C30 C31 C32 -1.3(7) no
C30 C31 C32 C33 1.7(6) no
C31 C32 C33 C28 -1.2(6) no
C31 C32 C33 N2 178.0(4) no
O1 C1 C2 C3 179.5(3) no
C6 C1 C2 C3 0.5(5) no
O1 C1 C6 C5 -178.9(3) no
C2 C1 C6 C5 0.0(5) no
C1 C2 C3 O3 178.8(3) no
C1 C2 C3 C4 -0.3(5) no
O3 C3 C4 C5 -179.3(3) no
C2 C3 C4 C5 -0.3(4) no
C3 C4 C5 C6 0.8(4) no
C3 C4 C5 C7 -178.4(3) no
C4 C5 C6 C1 -0.6(4) no
C7 C5 C6 C1 178.6(3) no
